data_9013939
loop_
_publ_author_name
'Joswig, W.'
'Drits, V. A.'

_publ_section_title
;
 The orientation of the hydroxyl groups in dickite by X-ray diffraction
 Note: z-coordinate of Si1 altered to reproduce reported bond lengths
;
_journal_name_full 'Neues Jahrbuch fur Mineralogie, Monatshefte'
_journal_page_first 19
_journal_page_last 22
_journal_volume 1986
_journal_year 1986
_chemical_compound_source 'Kilantyubinsk mine, USSR'
_chemical_formula_sum 'Al2 H4 O9 Si2'
_chemical_name_mineral Dickite
_space_group_IT_number 9
_symmetry_space_group_name_Hall 'C -2yc'
_symmetry_space_group_name_H-M 'C 1 c 1'
_cell_angle_alpha 90
_cell_angle_beta 96.74
_cell_angle_gamma 90
_cell_length_a 5.1375
_cell_length_b 8.9178
_cell_length_c 14.389
_cell_formula_units_Z 4
_cell_volume 654.679
_database_code_amcsd 0014797
_exptl_crystal_density_diffrn 2.619
_cod_original_formula_sum 'Si2 Al2 O9 H4'
_cod_database_code 9013939

loop_
_space_group_symop_operation_xyz
x,y,z
1/2+x,1/2+y,z
x,-y,1/2+z
1/2+x,1/2-y,1/2+z

loop_
_atom_site_aniso_label
_atom_site_aniso_U_11
_atom_site_aniso_U_22
_atom_site_aniso_U_33
_atom_site_aniso_U_12
_atom_site_aniso_U_13
_atom_site_aniso_U_23
Si1 0.00700 0.00770 0.00550 0.00020 0.00070 0.00030
Si2 0.00810 0.00820 0.00530 0.00000 0.00050 0.00020
Al1 0.00850 0.00820 0.00790 0.00090 0.00080 0.00050
Al2 0.00850 0.00780 0.00690 0.00050 0.00080 0.00000
O1 0.01330 0.00760 0.00790 -0.00090 0.00060 -0.00050
O2 0.01080 0.01260 0.00920 -0.00260 0.00270 -0.00160
O3 0.00990 0.01200 0.01160 0.00310 0.00280 0.00340
O4 0.00830 0.01080 0.00670 -0.00110 0.00040 -0.00030
O5 0.01360 0.00780 0.00550 -0.00010 0.00200 -0.00060
O6 0.01040 0.01030 0.01030 0.00150 -0.00100 -0.00240
O7 0.01100 0.01340 0.00740 -0.00170 -0.00130 0.00240
O8 0.01210 0.01080 0.01030 0.00190 0.00000 -0.00420
O9 0.01530 0.00980 0.00740 0.00060 0.00340 0.00110

loop_
_atom_site_label
_atom_site_fract_x
_atom_site_fract_y
_atom_site_fract_z
_atom_site_U_iso_or_equiv
Si1 0.01230 0.40160 0.04070 ?
Si2 -0.00130 0.07296 0.04013 ?
Al1 -0.08540 0.25257 0.23162 ?
Al2 0.41930 0.41760 0.23092 ?
O1 -0.04250 0.23810 -0.00620 ?
O2 0.25640 0.47200 -0.00640 ?
O3 -0.23550 0.50690 0.00700 ?
O4 0.07860 0.39090 0.15200 ?
O5 0.00530 0.08170 0.15160 ?
O6 0.58340 0.27570 0.15680 ?
O7 0.24460 0.27700 0.29550 ?
O8 0.24870 0.89420 0.29790 ?
O9 0.32270 0.58420 0.29530 ?
H1 0.52200 0.20000 0.15700 0.01200
H2 0.29400 0.26700 0.34900 0.01100
H3 0.28300 0.95100 0.34600 0.04300
H4 0.28900 0.56900 0.34800 ?

loop_
_cod_related_entry_id
_cod_related_entry_database
_cod_related_entry_code
1 AMCSD 0014797
